data_7101468
loop_
_publ_author_name
'Fritsky, Igor O.'
'Koz\/lowski, Henryk'
'Kanderal, Olga M.'
'Haukka, Matti'
'\'Swi\;atek-Koz\/lowska, Jolanta'
'Gumienna-Kontecka, El\.zbieta'
'Meyer, Franc'

_publ_section_title
;
 Efficient stabilization of copper(III) in tetraaza pseudo-macrocyclic
 oxime-and-hydrazide ligands with adjustable cavity size
;
_journal_coden_ASTM CHCOFS
_journal_issue 39
_journal_name_full
;
 Chemical Communications (Cambridge, United Kingdom)
;
_journal_page_first 4125
_journal_page_last 4127
_journal_paper_doi 10.1039/b608236j
_journal_year 2006
_chemical_formula_sum 'C11 H19 Cu N6 O6 S'
_chemical_formula_weight 426.92
_chemical_name_common
;
(N,N'-bis(2-Hydroxyiminopropionyl) propane-1,3-
diamine)(methylsulfoxide)-cuprate(iii))
;
_chemical_name_systematic
;
{N,N'-bis(2-Hydroxyiminopropionyl)
propane-1,3-diamine)(methylsulfoxide)-cuprate(III)}
;
_space_group_IT_number 2
_symmetry_cell_setting triclinic
_symmetry_space_group_name_Hall '-P 1'
_symmetry_space_group_name_H-M 'P -1'
_atom_sites_solution_hydrogens geom
_atom_sites_solution_primary direct
_atom_sites_solution_secondary difmap
_audit_creation_method SHELXL-97
_cell_angle_alpha 91.83(3)
_cell_angle_beta 91.08(3)
_cell_angle_gamma 111.53(3)
_cell_formula_units_Z 2
_cell_length_a 8.144(2)
_cell_length_b 9.362(2)
_cell_length_c 11.394(2)
_cell_measurement_temperature 293(2)
_cell_volume 807.3(3)
_computing_cell_refinement 'Bruker SAINT'
_computing_data_collection 'Bruker SMART'
_computing_data_reduction 'Bruker SAINT'
_computing_molecular_graphics 'Bruker SHELXTL'
_computing_publication_material 'Bruker SHELXTL'
_computing_structure_refinement 'SHELXL-97 (Sheldrick, 1997)'
_computing_structure_solution 'SHELXS-97 (Sheldrick, 1990)'
_diffrn_ambient_temperature 190(2)
_diffrn_measured_fraction_theta_full 0.885
_diffrn_measured_fraction_theta_max 0.885
_diffrn_measurement_device_type 'CCD area detector'
_diffrn_measurement_method omega-scan
_diffrn_radiation_monochromator graphite
_diffrn_radiation_source 'fine-focus sealed tube'
_diffrn_radiation_type MoK\a
_diffrn_radiation_wavelength 0.71073
_diffrn_reflns_av_R_equivalents 0.0548
_diffrn_reflns_av_sigmaI/netI 0.0496
_diffrn_reflns_limit_h_max 10
_diffrn_reflns_limit_h_min -10
_diffrn_reflns_limit_k_max 12
_diffrn_reflns_limit_k_min -11
_diffrn_reflns_limit_l_max 14
_diffrn_reflns_limit_l_min -14
_diffrn_reflns_number 6554
_diffrn_reflns_theta_full 28.43
_diffrn_reflns_theta_max 28.43
_diffrn_reflns_theta_min 3.28
_exptl_absorpt_coefficient_mu 1.527
_exptl_crystal_colour black
_exptl_crystal_density_diffrn 1.756
_exptl_crystal_density_method 'not measured'
_exptl_crystal_description block
_exptl_crystal_F_000 440
_exptl_crystal_size_max 0.20
_exptl_crystal_size_mid 0.16
_exptl_crystal_size_min 0.08
_refine_diff_density_max 0.567
_refine_diff_density_min -0.374
_refine_diff_density_rms 0.091
_refine_ls_extinction_method none
_refine_ls_goodness_of_fit_ref 1.076
_refine_ls_hydrogen_treatment mixed
_refine_ls_matrix_type full
_refine_ls_number_parameters 234
_refine_ls_number_reflns 3596
_refine_ls_number_restraints 0
_refine_ls_restrained_S_all 1.076
_refine_ls_R_factor_all 0.0400
_refine_ls_R_factor_gt 0.0328
_refine_ls_shift/su_max 0.003
_refine_ls_shift/su_mean 0.000
_refine_ls_structure_factor_coef Fsqd
_refine_ls_weighting_details 'calc w=1/[\s^2^(Fo^2^)+(0.0483P)^2^+0.0000P] where P=(Fo^2^+2Fc^2^)/3'
_refine_ls_weighting_scheme calc
_refine_ls_wR_factor_gt 0.0822
_refine_ls_wR_factor_ref 0.0843
_reflns_number_gt 3088
_reflns_number_total 3596
_reflns_threshold_expression >2sigma(I)
_cod_data_source_file b608236j.txt
_cod_depositor_comments
;
The following automatic conversions were performed:
'_symmetry_cell_setting' value 'Triclinic' changed to 'triclinic'
according to '/home/saulius/struct/CIF-dictionaries/cif_core.dic'
dictionary named 'cif_core.dic' version 2.4.1 from 2010-06-29.

Automatic conversion script
Id: cif_fix_enum 1527 2010-12-29 10:47:43Z saulius 
;
_cod_original_sg_symbol_H-M P-1
_cod_database_code 7101468

loop_
_symmetry_equiv_pos_as_xyz
'x, y, z'
'-x, -y, -z'

loop_
_atom_site_label
_atom_site_type_symbol
_atom_site_fract_x
_atom_site_fract_y
_atom_site_fract_z
_atom_site_U_iso_or_equiv
_atom_site_adp_type
_atom_site_occupancy
_atom_site_symmetry_multiplicity
_atom_site_calc_flag
_atom_site_refinement_flags
Cu1 Cu 0.67808(3) 0.66935(3) 0.67714(2) 0.01097(9) Uani 1 1 d .
S1 S 0.67798(7) 0.77673(6) 0.95984(4) 0.01464(13) Uani 1 1 d .
O1 O 0.4857(2) 0.34820(16) 0.68995(14) 0.0164(3) Uani 1 1 d .
O2 O 0.2333(2) 0.69122(18) 0.55693(14) 0.0199(3) Uani 1 1 d .
O3 O 1.1424(2) 0.96115(18) 0.78537(15) 0.0231(4) Uani 1 1 d .
O4 O 0.7958(2) 0.44014(17) 0.76821(14) 0.0187(3) Uani 1 1 d .
O5 O 0.64073(19) 0.99577(17) 0.77674(13) 0.0158(3) Uani 1 1 d .
O6 O 0.5712(2) 0.66189(17) 0.86484(12) 0.0172(3) Uani 1 1 d .
N1 N 0.4808(2) 0.48157(19) 0.65310(14) 0.0121(4) Uani 1 1 d .
N2 N 0.5330(2) 0.74908(19) 0.58939(15) 0.0127(4) Uani 1 1 d .
N3 N 0.8794(2) 0.85259(19) 0.67754(16) 0.0138(4) Uani 1 1 d .
N4 N 0.8431(2) 0.5885(2) 0.74398(15) 0.0139(4) Uani 1 1 d .
N5 N 0.5732(2) 0.90357(19) 0.57614(15) 0.0130(4) Uani 1 1 d .
N6 N 0.8726(2) 0.99439(19) 0.65108(16) 0.0152(4) Uani 1 1 d .
C1 C 0.1588(3) 0.3713(2) 0.6051(2) 0.0189(5) Uani 1 1 d .
H1A H 0.1629 0.2798 0.6385 0.028 Uiso 1 1 calc R
H1B H 0.1219 0.3504 0.5238 0.028 Uiso 1 1 calc R
H1C H 0.0763 0.4041 0.6465 0.028 Uiso 1 1 calc R
C2 C 0.3355(3) 0.4936(2) 0.61512(18) 0.0129(4) Uani 1 1 d .
C3 C 0.3593(3) 0.6554(2) 0.58454(18) 0.0131(4) Uani 1 1 d .
C4 C 0.5281(3) 0.9850(2) 0.67472(18) 0.0153(4) Uani 1 1 d .
H4A H 0.5409 1.0875 0.6522 0.018 Uiso 1 1 calc R
H4B H 0.4059 0.9310 0.6940 0.018 Uiso 1 1 calc R
C5 C 0.8215(3) 1.0723(2) 0.7486(2) 0.0180(5) Uani 1 1 d .
H5A H 0.8961 1.0771 0.8171 0.022 Uiso 1 1 calc R
H5B H 0.8404 1.1768 0.7281 0.022 Uiso 1 1 calc R
C6 C 0.7579(3) 0.9816(2) 0.54611(18) 0.0154(4) Uani 1 1 d .
H6A H 0.7756 1.0833 0.5190 0.018 Uiso 1 1 calc R
H6B H 0.7878 0.9239 0.4834 0.018 Uiso 1 1 calc R
C7 C 1.0146(3) 0.8499(2) 0.74897(19) 0.0156(4) Uani 1 1 d .
C8 C 0.9924(3) 0.6892(2) 0.78021(19) 0.0146(4) Uani 1 1 d .
C9 C 1.1288(3) 0.6572(3) 0.8520(2) 0.0237(5) Uani 1 1 d .
H9A H 1.0890 0.5493 0.8657 0.035 Uiso 1 1 calc R
H9B H 1.1480 0.7141 0.9259 0.035 Uiso 1 1 calc R
H9C H 1.2372 0.6875 0.8108 0.035 Uiso 1 1 calc R
C10 C 0.5196(3) 0.8139(3) 1.0483(2) 0.0211(5) Uani 1 1 d .
H10A H 0.4592 0.8658 1.0035 0.032 Uiso 1 1 calc R
H10B H 0.5783 0.8775 1.1158 0.032 Uiso 1 1 calc R
H10C H 0.4359 0.7186 1.0736 0.032 Uiso 1 1 calc R
C11 C 0.7505(3) 0.6702(3) 1.0637(2) 0.0225(5) Uani 1 1 d .
H11A H 0.6509 0.5839 1.0870 0.034 Uiso 1 1 calc R
H11B H 0.8043 0.7354 1.1314 0.034 Uiso 1 1 calc R
H11C H 0.8349 0.6343 1.0281 0.034 Uiso 1 1 calc R
H1O1 H 0.612(6) 0.376(5) 0.724(4) 0.085(13) Uiso 1 1 d .

loop_
_atom_site_aniso_label
_atom_site_aniso_U_11
_atom_site_aniso_U_22
_atom_site_aniso_U_33
_atom_site_aniso_U_23
_atom_site_aniso_U_13
_atom_site_aniso_U_12
Cu1 0.01148(14) 0.00872(14) 0.01340(14) 0.00127(9) 0.00050(9) 0.00444(10)
S1 0.0150(3) 0.0145(3) 0.0131(3) 0.00093(19) 0.0005(2) 0.0038(2)
O1 0.0215(8) 0.0089(7) 0.0194(8) 0.0019(6) -0.0008(6) 0.0065(6)
O2 0.0158(8) 0.0192(8) 0.0257(9) 0.0040(6) -0.0023(7) 0.0077(6)
O3 0.0136(8) 0.0197(8) 0.0331(10) -0.0012(7) -0.0020(7) 0.0032(6)
O4 0.0224(8) 0.0121(7) 0.0254(9) 0.0056(6) 0.0016(7) 0.0102(7)
O5 0.0136(7) 0.0156(7) 0.0178(8) -0.0004(6) 0.0002(6) 0.0048(6)
O6 0.0192(8) 0.0170(8) 0.0116(7) -0.0012(6) 0.0013(6) 0.0022(6)
N1 0.0166(9) 0.0091(8) 0.0116(8) 0.0002(6) 0.0023(7) 0.0059(7)
N2 0.0143(9) 0.0102(8) 0.0141(9) 0.0020(7) -0.0020(7) 0.0051(7)
N3 0.0125(8) 0.0093(8) 0.0203(9) 0.0030(7) 0.0015(7) 0.0045(7)
N4 0.0156(9) 0.0134(9) 0.0157(9) 0.0025(7) 0.0039(7) 0.0085(7)
N5 0.0141(9) 0.0107(8) 0.0165(9) 0.0032(7) 0.0009(7) 0.0069(7)
N6 0.0141(9) 0.0094(9) 0.0221(10) 0.0013(7) 0.0030(7) 0.0043(7)
C1 0.0176(11) 0.0152(11) 0.0211(11) -0.0017(9) 0.0003(9) 0.0030(9)
C2 0.0132(10) 0.0158(10) 0.0094(9) 0.0014(8) 0.0022(8) 0.0047(8)
C3 0.0145(10) 0.0132(10) 0.0113(9) 0.0002(8) 0.0001(8) 0.0046(8)
C4 0.0155(10) 0.0133(10) 0.0188(11) -0.0007(8) -0.0004(8) 0.0075(8)
C5 0.0147(10) 0.0138(10) 0.0250(12) -0.0014(9) 0.0023(9) 0.0048(8)
C6 0.0159(10) 0.0135(10) 0.0169(10) 0.0063(8) 0.0053(8) 0.0051(8)
C7 0.0134(10) 0.0170(11) 0.0181(11) -0.0002(8) 0.0042(8) 0.0073(9)
C8 0.0132(10) 0.0173(10) 0.0159(10) 0.0013(8) 0.0016(8) 0.0085(8)
C9 0.0191(11) 0.0267(13) 0.0282(13) 0.0055(10) -0.0018(10) 0.0117(10)
C10 0.0228(12) 0.0231(12) 0.0194(11) -0.0064(9) -0.0015(9) 0.0116(10)
C11 0.0188(11) 0.0268(13) 0.0246(12) 0.0072(10) 0.0018(9) 0.0108(10)

loop_
_atom_type_symbol
_atom_type_description
_atom_type_scat_dispersion_real
_atom_type_scat_dispersion_imag
_atom_type_scat_source
C C 0.0033 0.0016 'International Tables Vol C Tables 4.2.6.8 and 6.1.1.4'
H H 0.0000 0.0000 'International Tables Vol C Tables 4.2.6.8 and 6.1.1.4'
N N 0.0061 0.0033 'International Tables Vol C Tables 4.2.6.8 and 6.1.1.4'
O O 0.0106 0.0060 'International Tables Vol C Tables 4.2.6.8 and 6.1.1.4'
S S 0.1246 0.1234 'International Tables Vol C Tables 4.2.6.8 and 6.1.1.4'
Cu Cu 0.3201 1.2651 'International Tables Vol C Tables 4.2.6.8 and 6.1.1.4'

loop_
_geom_angle_atom_site_label_1
_geom_angle_atom_site_label_2
_geom_angle_atom_site_label_3
_geom_angle
N3 Cu1 N2 94.49(8)
N3 Cu1 N1 171.68(7)
N2 Cu1 N1 82.82(8)
N3 Cu1 N4 82.85(8)
N2 Cu1 N4 171.26(7)
N1 Cu1 N4 98.63(8)
N3 Cu1 O6 104.96(7)
N2 Cu1 O6 102.80(7)
N1 Cu1 O6 83.33(7)
N4 Cu1 O6 85.94(7)
O6 S1 C10 105.20(10)
O6 S1 C11 106.46(11)
C10 S1 C11 97.69(11)
N1 O1 H1O1 105(2)
N4 O4 H1O1 102.2(16)
C5 O5 C4 109.86(16)
S1 O6 Cu1 120.13(9)
C2 N1 O1 121.95(18)
C2 N1 Cu1 115.99(14)
O1 N1 Cu1 121.34(13)
C3 N2 N5 117.80(17)
C3 N2 Cu1 113.34(13)
N5 N2 Cu1 123.30(14)
C7 N3 N6 118.46(17)
C7 N3 Cu1 113.24(14)
N6 N3 Cu1 123.44(13)
C8 N4 O4 121.70(18)
C8 N4 Cu1 115.55(15)
O4 N4 Cu1 121.92(14)
N2 N5 C6 111.64(16)
N2 N5 C4 115.28(17)
C6 N5 C4 110.60(17)
N3 N6 C5 114.23(17)
N3 N6 C6 111.38(16)
C5 N6 C6 110.44(17)
C2 C1 H1A 109.5
C2 C1 H1B 109.5
H1A C1 H1B 109.5
C2 C1 H1C 109.5
H1A C1 H1C 109.5
H1B C1 H1C 109.5
N1 C2 C1 127.2(2)
N1 C2 C3 112.78(18)
C1 C2 C3 119.93(18)
O2 C3 N2 126.69(19)
O2 C3 C2 121.84(19)
N2 C3 C2 111.46(17)
O5 C4 N5 111.03(16)
O5 C4 H4A 109.4
N5 C4 H4A 109.4
O5 C4 H4B 109.4
N5 C4 H4B 109.4
H4A C4 H4B 108.0
O5 C5 N6 112.04(17)
O5 C5 H5A 109.2
N6 C5 H5A 109.2
O5 C5 H5B 109.2
N6 C5 H5B 109.2
H5A C5 H5B 107.9
N5 C6 N6 109.21(17)
N5 C6 H6A 109.8
N6 C6 H6A 109.8
N5 C6 H6B 109.8
N6 C6 H6B 109.8
H6A C6 H6B 108.3
O3 C7 N3 126.5(2)
O3 C7 C8 121.5(2)
N3 C7 C8 112.05(18)
N4 C8 C9 125.3(2)
N4 C8 C7 112.99(19)
C9 C8 C7 121.60(19)
C8 C9 H9A 109.5
C8 C9 H9B 109.5
H9A C9 H9B 109.5
C8 C9 H9C 109.5
H9A C9 H9C 109.5
H9B C9 H9C 109.5
S1 C10 H10A 109.5
S1 C10 H10B 109.5
H10A C10 H10B 109.5
S1 C10 H10C 109.5
H10A C10 H10C 109.5
H10B C10 H10C 109.5
S1 C11 H11A 109.5
S1 C11 H11B 109.5
H11A C11 H11B 109.5
S1 C11 H11C 109.5
H11A C11 H11C 109.5
H11B C11 H11C 109.5

loop_
_geom_bond_atom_site_label_1
_geom_bond_atom_site_label_2
_geom_bond_distance
Cu1 N3 1.8882(19)
Cu1 N2 1.8985(18)
Cu1 N1 1.9042(19)
Cu1 N4 1.9241(18)
Cu1 O6 2.3178(16)
S1 O6 1.5126(16)
S1 C10 1.777(2)
S1 C11 1.796(2)
O1 N1 1.344(2)
O1 H1O1 1.03(4)
O2 C3 1.229(3)
O3 C7 1.225(3)
O4 N4 1.338(2)
O4 H1O1 1.46(5)
O5 C5 1.429(3)
O5 C4 1.445(2)
N1 C2 1.297(3)
N2 C3 1.362(3)
N2 N5 1.375(2)
N3 C7 1.365(3)
N3 N6 1.391(2)
N4 C8 1.286(3)
N5 C6 1.463(3)
N5 C4 1.464(3)
N6 C5 1.459(3)
N6 C6 1.478(3)
C1 C2 1.473(3)
C1 H1A 0.9600
C1 H1B 0.9600
C1 H1C 0.9600
C2 C3 1.508(3)
C4 H4A 0.9700
C4 H4B 0.9700
C5 H5A 0.9700
C5 H5B 0.9700
C6 H6A 0.9700
C6 H6B 0.9700
C7 C8 1.503(3)
C8 C9 1.490(3)
C9 H9A 0.9600
C9 H9B 0.9600
C9 H9C 0.9600
C10 H10A 0.9600
C10 H10B 0.9600
C10 H10C 0.9600
C11 H11A 0.9600
C11 H11B 0.9600
C11 H11C 0.9600

loop_
_geom_hbond_atom_site_label_D
_geom_hbond_atom_site_label_H
_geom_hbond_atom_site_label_A
_geom_hbond_distance_DH
_geom_hbond_distance_HA
_geom_hbond_distance_DA
_geom_hbond_angle_DHA
O1 H1O1 O4 1.03(4) 1.46(4) 2.487(2) 171(4)

loop_
_geom_torsion_atom_site_label_1
_geom_torsion_atom_site_label_2
_geom_torsion_atom_site_label_3
_geom_torsion_atom_site_label_4
_geom_torsion
C10 S1 O6 Cu1 145.66(11)
C11 S1 O6 Cu1 -111.35(11)
N3 Cu1 O6 S1 -8.82(12)
N2 Cu1 O6 S1 -107.09(11)
N1 Cu1 O6 S1 171.86(11)
N4 Cu1 O6 S1 72.67(11)
N3 Cu1 N1 C2 -85.1(5)
N2 Cu1 N1 C2 -13.47(15)
N4 Cu1 N1 C2 175.23(15)
O6 Cu1 N1 C2 90.39(15)
N3 Cu1 N1 O1 104.5(5)
N2 Cu1 N1 O1 176.07(15)
N4 Cu1 N1 O1 4.77(16)
O6 Cu1 N1 O1 -80.07(14)
N3 Cu1 N2 C3 -170.21(14)
N1 Cu1 N2 C3 17.71(14)
N4 Cu1 N2 C3 117.9(5)
O6 Cu1 N2 C3 -63.74(15)
N3 Cu1 N2 N5 -17.21(17)
N1 Cu1 N2 N5 170.71(17)
N4 Cu1 N2 N5 -89.1(5)
O6 Cu1 N2 N5 89.26(16)
N2 Cu1 N3 C7 171.52(14)
N1 Cu1 N3 C7 -117.7(5)
N4 Cu1 N3 C7 -16.85(14)
O6 Cu1 N3 C7 66.98(15)
N2 Cu1 N3 N6 16.70(17)
N1 Cu1 N3 N6 87.5(5)
N4 Cu1 N3 N6 -171.67(17)
O6 Cu1 N3 N6 -87.84(16)
N3 Cu1 N4 C8 13.38(16)
N2 Cu1 N4 C8 86.2(5)
N1 Cu1 N4 C8 -174.88(15)
O6 Cu1 N4 C8 -92.27(16)
N3 Cu1 N4 O4 -176.85(16)
N2 Cu1 N4 O4 -104.1(5)
N1 Cu1 N4 O4 -5.11(16)
O6 Cu1 N4 O4 77.50(15)
C3 N2 N5 C6 -161.94(17)
Cu1 N2 N5 C6 46.2(2)
C3 N2 N5 C4 70.8(2)
Cu1 N2 N5 C4 -81.1(2)
C7 N3 N6 C5 -72.4(2)
Cu1 N3 N6 C5 81.2(2)
C7 N3 N6 C6 161.64(17)
Cu1 N3 N6 C6 -44.8(2)
O1 N1 C2 C1 -0.2(3)
Cu1 N1 C2 C1 -170.61(16)
O1 N1 C2 C3 176.96(16)
Cu1 N1 C2 C3 6.6(2)
N5 N2 C3 O2 8.4(3)
Cu1 N2 C3 O2 163.01(18)
N5 N2 C3 C2 -173.05(16)
Cu1 N2 C3 C2 -18.5(2)
N1 C2 C3 O2 -173.54(19)
C1 C2 C3 O2 3.9(3)
N1 C2 C3 N2 7.8(2)
C1 C2 C3 N2 -174.75(17)
C5 O5 C4 N5 57.9(2)
N2 N5 C4 O5 69.4(2)
C6 N5 C4 O5 -58.4(2)
C4 O5 C5 N6 -57.7(2)
N3 N6 C5 O5 -69.1(2)
C6 N6 C5 O5 57.3(2)
N2 N5 C6 N6 -73.1(2)
C4 N5 C6 N6 56.7(2)
N3 N6 C6 N5 72.2(2)
C5 N6 C6 N5 -55.8(2)
N6 N3 C7 O3 -6.9(3)
Cu1 N3 C7 O3 -163.06(18)
N6 N3 C7 C8 173.53(17)
Cu1 N3 C7 C8 17.4(2)
O4 N4 C8 C9 -0.3(3)
Cu1 N4 C8 C9 169.48(17)
O4 N4 C8 C7 -176.81(16)
Cu1 N4 C8 C7 -7.0(2)
O3 C7 C8 N4 173.67(19)
N3 C7 C8 N4 -6.7(3)
O3 C7 C8 C9 -3.0(3)
N3 C7 C8 C9 176.63(18)
